data_7131859
loop_
_publ_author_name
'Mohar, Jacob S.'
'Reinholdt, Anders'
'Keller, Taylor M.'
'Carroll, Patrick J.'
'Telser, Joshua'
'Mindiola, Daniel J.'

_publ_section_title
;
 A mononuclear, terminal titanium(III) imido.
;
_journal_name_full 'Chemical communications (Cambridge, England)'
_journal_paper_doi 10.1039/d3cc01758c
_journal_year 2023
_chemical_formula_moiety 'C31 H57 B N7 O Si Ti, 0.5(C5 H12)'
_chemical_formula_sum 'C33.5 H63 B N7 O Si Ti'
_chemical_formula_weight 666.71
_space_group_crystal_system monoclinic
_space_group_IT_number 4
_space_group_name_Hall 'P 2yb'
_space_group_name_H-M_alt 'P 1 21 1'
_atom_sites_solution_hydrogens geom
_atom_sites_solution_primary dual
_audit_creation_date 2022-10-24
_audit_creation_method
;
Olex2 1.5
(compiled 2022.04.07 svn.rca3783a0 for OlexSys, GUI svn.r6498)
;
_audit_update_record
;
2023-03-15 deposited with the CCDC.	2023-06-20 downloaded from the CCDC.
;
_cell_angle_alpha 90
_cell_angle_beta 95.9280(10)
_cell_angle_gamma 90
_cell_formula_units_Z 4
_cell_length_a 11.9991(2)
_cell_length_b 26.3427(3)
_cell_length_c 12.1440(2)
_cell_measurement_reflns_used 67969
_cell_measurement_temperature 100
_cell_measurement_theta_max 28.0490
_cell_measurement_theta_min 2.2650
_cell_volume 3818.05(10)
_computing_cell_refinement 'CrysAlisPro 1.171.41.122a (Rigaku OD, 2021)'
_computing_data_collection 'CrysAlisPro 1.171.41.122a (Rigaku OD, 2021)'
_computing_data_reduction 'CrysAlisPro 1.171.41.122a (Rigaku OD, 2021)'
_computing_molecular_graphics 'Olex2 1.5 (Dolomanov et al., 2009)'
_computing_publication_material 'Olex2 1.5 (Dolomanov et al., 2009)'
_computing_structure_refinement 'SHELXL 2018/3 (Sheldrick, 2015)'
_computing_structure_solution 'SHELXT (Sheldrick, 2018)'
_diffrn_ambient_environment N~2~
_diffrn_ambient_temperature 100
_diffrn_detector 'HPC area detector'
_diffrn_detector_area_resol_mean 10.0000
_diffrn_detector_type 'HyPix 3000HE'
_diffrn_measured_fraction_theta_full 1.000
_diffrn_measured_fraction_theta_max 0.975
_diffrn_measurement_details
;
List of Runs (angles in degrees, time in seconds):

  # Type    Start    End  Width  t~exp~   \w     \q     \k     \f   Frames
#--------------------------------------------------------------------------
  1  \w     17.00  55.00   0.50   27.00    --  -14.00  52.00  21.00   76
  2  \w    -47.00 -22.00   0.50   27.00    --   14.62 -52.00-123.00   50
  3  \w     36.00  83.00   0.50   27.00    --   14.62  52.00  21.00   94
  4  \w     -2.00  31.00   0.50   27.00    --   14.62  52.00  21.00   66
  5  \w    -81.00 -20.00   0.50   27.00    --  -14.00 -37.00  90.00  122
  6  \w    -15.00  13.00   0.50   27.00    --  -14.00 -79.00 149.75   56
  7  \w    -18.00  13.00   0.50   27.00    --  -14.00 -80.00 -60.65   62
  8  \w    -36.00  12.00   0.50   27.00    --  -14.00  57.00-150.00   96
  9  \w    -25.00   0.00   0.50   27.00    --  -14.00 -77.00  90.00   50
 10  \w    -14.00  14.00   0.50   27.00    --  -14.00 -80.00  80.29   56
 11  \w    -37.00  59.00   0.50   27.00    --  -14.00  19.00   0.00  192
 12  \w    -14.00  11.00   0.50   27.00    --  -14.00 -77.00  30.00   50
 13  \w    -18.00   8.00   0.50   27.00    --  -14.00 -80.00 -19.48   52
 14  \w     25.00  54.00   0.50   27.00    --  -14.00  57.00-150.00   58
 15  \w    -22.00   9.00   0.50   27.00    --  -14.00 -80.00 -94.51   62
 16  \w    -24.00   2.00   0.50   27.00    --  -14.00 -77.00   0.00   52
 17  \w    -13.00  15.00   0.50   27.00    --  -14.00 -80.00-156.12   56
 18  \w     15.00  54.00   0.50   27.00    --  -14.00  57.00  30.00   78
 19  \w    -80.00 -16.00   0.50   27.00    --  -14.00 -52.00-123.00  128
 20  \w    -21.00  12.00   0.50   27.00    --  -14.00 -80.00  70.43   66
 21  \w    -25.00   0.00   0.50   27.00    --  -14.00 -77.00 120.00   50
 22  \w    -20.00   5.00   0.50   27.00    --  -14.00 -80.00 145.63   50
 23  \w    -36.00  10.00   0.50   27.00    --  -14.00  57.00  30.00   92
 24  \w     14.00  46.00   0.50   27.00    --   14.62  37.00 150.00   64
 25  \w    -17.00  38.00   0.50   27.00    --   14.62 -80.00-100.08  110
 26  \w     13.00  81.00   0.50   27.00    --   14.62  37.00-150.00  136
 27  \w    -22.00  29.00   0.50   27.00    --   14.62 -80.00 -35.08  102
 28  \w     15.00  57.00   0.50   27.00    --   14.62  57.00  90.00   84
 29  \w    -24.00  23.00   0.50   27.00    --   14.62 -78.00-123.58   94
 30  \w    -58.00   4.00   0.50   27.00    --   14.62 -19.00 -60.00  124
 31  \w    -59.00  -2.00   0.50   27.00    --   14.62 -19.00 150.00  114
 32  \w    -32.00  -6.00   0.50   27.00    --   14.62 -19.00-120.00   52
 33  \w      7.00  32.00   0.50   27.00    --   14.62  57.00  60.00   50
 34  \w     54.00  83.00   0.50   27.00    --   14.62  37.00 150.00   58
 35  \w    -22.00  39.00   0.50   27.00    --   14.62 -76.00-153.29  122
 36  \w     -3.00  28.00   0.50   27.00    --   14.62 -79.00  84.49   62
 37  \w     -8.00  51.00   0.50   27.00    --   14.62  57.00-180.00  118
 38  \w    -49.00 -23.00   0.50   27.00    --   14.62 -37.00-120.00   52
 39  \w    -12.00  18.00   0.50   27.00    --   14.62  80.00 -46.52   60
 40  \w    -58.00   4.00   0.50   27.00    --   14.62 -19.00  30.00  124
 41  \w     -6.00  22.00   0.50   27.00    --   14.62  80.00  88.62   56
 42  \w     13.00  44.00   0.50   27.00    --   14.62 -80.00-164.36   62
 43  \w    -52.00  15.00   0.50   27.00    --   14.62 -57.00  90.00  134
 44  \w    -13.00  39.00   0.50   27.00    --   14.62 -77.00 -90.00  104
 45  \w    -20.00   8.00   0.50   27.00    --   14.62 -80.00-164.36   56
 46  \w    -23.00  43.00   0.50   27.00    --   14.62 -79.00  48.38  132
 47  \w    -13.00  22.00   0.50   27.00    --   14.62  80.00  11.18   70
 48  \w    -58.00   3.00   0.50   27.00    --   14.62 -19.00  90.00  122
;
_diffrn_measurement_device '\k-geometry diffractometer'
_diffrn_measurement_device_type 'Rigaku XtaLAB Synergy-i'
_diffrn_measurement_method '\w scans'
_diffrn_orient_matrix_type 'CrysAlisPro convention (1999,Acta A55,543-557)'
_diffrn_orient_matrix_UB_11 -0.0530732000
_diffrn_orient_matrix_UB_12 -0.0107430000
_diffrn_orient_matrix_UB_13 -0.0176070000
_diffrn_orient_matrix_UB_21 -0.0237651000
_diffrn_orient_matrix_UB_22 0.0131340000
_diffrn_orient_matrix_UB_23 0.0428305000
_diffrn_orient_matrix_UB_31 -0.0122794000
_diffrn_orient_matrix_UB_32 0.0209104000
_diffrn_orient_matrix_UB_33 -0.0360932000
_diffrn_radiation_monochromator mirror
_diffrn_radiation_probe x-ray
_diffrn_radiation_type 'Mo K\a'
_diffrn_radiation_wavelength 0.71073
_diffrn_reflns_av_R_equivalents 0.0577
_diffrn_reflns_av_unetI/netI 0.0474
_diffrn_reflns_Laue_measured_fraction_full 1.000
_diffrn_reflns_Laue_measured_fraction_max 0.975
_diffrn_reflns_limit_h_max 15
_diffrn_reflns_limit_h_min -15
_diffrn_reflns_limit_k_max 33
_diffrn_reflns_limit_k_min -34
_diffrn_reflns_limit_l_max 16
_diffrn_reflns_limit_l_min -16
_diffrn_reflns_number 123109
_diffrn_reflns_point_group_measured_fraction_full 0.993
_diffrn_reflns_point_group_measured_fraction_max 0.947
_diffrn_reflns_theta_full 25.242
_diffrn_reflns_theta_max 28.153
_diffrn_reflns_theta_min 1.855
_diffrn_source 'micro-focus sealed X-ray tube'
_diffrn_source_type 'PhotonJet (Mo) X-ray Source'
_exptl_absorpt_coefficient_mu 0.290
_exptl_absorpt_correction_T_max 1.00000
_exptl_absorpt_correction_T_min 0.59412
_exptl_absorpt_correction_type multi-scan
_exptl_absorpt_process_details 'SCALE3 ABSPACK'
_exptl_crystal_colour 'yellowish red'
_exptl_crystal_colour_modifier yellowish
_exptl_crystal_colour_primary red
_exptl_crystal_density_diffrn 1.160
_exptl_crystal_description block
_exptl_crystal_F_000 1448
_exptl_crystal_size_max 0.28
_exptl_crystal_size_mid 0.22
_exptl_crystal_size_min 0.2
_refine_diff_density_max 1.663
_refine_diff_density_min -0.651
_refine_diff_density_rms 0.084
_refine_ls_abs_structure_details
;
 Refined as an inversion twin.
;
_refine_ls_abs_structure_Flack 0.20(4)
_refine_ls_extinction_method none
_refine_ls_goodness_of_fit_ref 1.015
_refine_ls_hydrogen_treatment constr
_refine_ls_matrix_type full
_refine_ls_number_parameters 826
_refine_ls_number_reflns 17709
_refine_ls_number_restraints 31
_refine_ls_restrained_S_all 1.018
_refine_ls_R_factor_all 0.0856
_refine_ls_R_factor_gt 0.0701
_refine_ls_shift/su_max 0.001
_refine_ls_shift/su_mean 0.000
_refine_ls_structure_factor_coef Fsqd
_refine_ls_weighting_details 'w=1/[\s^2^(Fo^2^)+(0.1076P)^2^+3.5719P] where P=(Fo^2^+2Fc^2^)/3'
_refine_ls_weighting_scheme calc
_refine_ls_wR_factor_gt 0.1799
_refine_ls_wR_factor_ref 0.1901
_reflns_Friedel_coverage 0.903
_reflns_Friedel_fraction_full 0.985
_reflns_Friedel_fraction_max 0.919
_reflns_number_gt 14536
_reflns_number_total 17709
_reflns_threshold_expression 'I > 2\s(I)'
_cod_data_source_file d3cc01758c2.cif
_cod_data_source_block jm_processed_2
_cod_original_formula_sum 'C33.50 H63 B N7 O Si Ti'
_cod_database_code 7131859
_shelx_shelxl_version_number 2018/3
_chemical_oxdiff_formula C31H57BN7OSiTi
_chemical_oxdiff_usercomment 'Orange Blocks- grown from Pentane v Toluene'
_olex2_submission_special_instructions 'No special instructions were received'
_oxdiff_exptl_absorpt_empirical_details
;
Empirical correction (ABSPACK) includes:
- Absorption correction using spherical harmonics
- Frame scaling
;
_oxdiff_exptl_absorpt_empirical_full_max 1.346
_oxdiff_exptl_absorpt_empirical_full_min 0.607

loop_
_space_group_symop_operation_xyz
'x, y, z'
'-x, y+1/2, -z'

loop_
_atom_site_label
_atom_site_type_symbol
_atom_site_fract_x
_atom_site_fract_y
_atom_site_fract_z
_atom_site_U_iso_or_equiv
_atom_site_adp_type
_atom_site_occupancy
_atom_site_site_symmetry_order
_atom_site_calc_flag
_atom_site_refinement_flags_posn
_atom_site_refinement_flags_adp
_atom_site_refinement_flags_occupancy
_atom_site_disorder_assembly
_atom_site_disorder_group
Ti1 Ti 0.88192(8) 0.35678(4) -0.00188(8) 0.0287(2) Uani 1 1 d . . . . .
Si1 Si 0.98366(16) 0.23419(7) -0.02132(14) 0.0393(4) Uani 1 1 d . . . . .
O1 O 0.8150(4) 0.33964(16) 0.1618(3) 0.0360(9) Uani 1 1 d . . . . .
N1 N 0.9400(5) 0.2959(2) -0.0172(4) 0.0367(11) Uani 1 1 d . . . . .
N2 N 0.7107(4) 0.39256(17) -0.0348(4) 0.0262(9) Uani 1 1 d . . . . .
N3 N 0.7227(4) 0.44267(18) -0.0034(4) 0.0266(9) Uani 1 1 d . . . . .
N4 N 0.9798(4) 0.41710(19) 0.0934(4) 0.0301(10) Uani 1 1 d . . . . .
N5 N 0.9248(4) 0.46321(18) 0.0802(4) 0.0280(9) Uani 1 1 d . . . . .
N6 N 0.9099(4) 0.40724(18) -0.1457(4) 0.0282(10) Uani 1 1 d . . . . .
N7 N 0.8783(4) 0.45699(18) -0.1254(4) 0.0269(9) Uani 1 1 d . . . . .
C1 C 0.8931(8) 0.1878(3) 0.0490(6) 0.059(2) Uani 1 1 d . . . . .
H1a H 0.893548 0.196969 0.127280 0.088 Uiso 1 1 calc R U . . .
H1b H 0.922775 0.153409 0.043012 0.088 Uiso 1 1 calc R U . . .
H1c H 0.816189 0.189207 0.013074 0.088 Uiso 1 1 calc R U . . .
C2 C 0.9849(6) 0.2094(3) -0.1661(5) 0.0454(16) Uani 1 1 d . . . . .
H2a H 0.909397 0.211780 -0.205011 0.068 Uiso 1 1 calc R U . . .
H2b H 1.009165 0.173855 -0.163456 0.068 Uiso 1 1 calc R U . . .
H2c H 1.036861 0.229615 -0.205293 0.068 Uiso 1 1 calc R U . . .
C3 C 1.1300(7) 0.2269(3) 0.0464(6) 0.058(2) Uani 1 1 d . . . . .
H3a H 1.180902 0.247783 0.007300 0.087 Uiso 1 1 calc R U . . .
H3b H 1.152562 0.191232 0.043679 0.087 Uiso 1 1 calc R U . . .
H3c H 1.133216 0.237960 0.123742 0.087 Uiso 1 1 calc R U . . .
C4 C 0.6030(5) 0.3806(2) -0.0277(4) 0.0282(11) Uani 1 1 d . . . . .
C5 C 0.5466(5) 0.4224(2) 0.0106(4) 0.0308(12) Uani 1 1 d . . . . .
H5 H 0.470038 0.424069 0.023718 0.037 Uiso 1 1 calc R U . . .
C6 C 0.6258(4) 0.4612(2) 0.0254(4) 0.0299(12) Uani 1 1 d . . . . .
C7 C 0.5538(5) 0.3294(2) -0.0600(5) 0.0310(12) Uani 1 1 d . . . . .
C8 C 0.5131(6) 0.3044(3) 0.0427(5) 0.0418(14) Uani 1 1 d . . . . .
H8a H 0.577658 0.296678 0.096360 0.063 Uiso 1 1 calc R U . . .
H8b H 0.473331 0.272849 0.021048 0.063 Uiso 1 1 calc R U . . .
H8c H 0.462458 0.327533 0.076341 0.063 Uiso 1 1 calc R U . . .
C9 C 0.4537(5) 0.3376(3) -0.1475(5) 0.0427(15) Uani 1 1 d . . . . .
H9a H 0.400083 0.360812 -0.118241 0.064 Uiso 1 1 calc R U . . .
H9b H 0.417202 0.305002 -0.165757 0.064 Uiso 1 1 calc R U . . .
H9c H 0.480013 0.352326 -0.214279 0.064 Uiso 1 1 calc R U . . .
C10 C 0.6402(5) 0.2953(2) -0.1084(6) 0.0395(14) Uani 1 1 d . . . . .
H10a H 0.662540 0.310709 -0.176220 0.059 Uiso 1 1 calc R U . . .
H10b H 0.607018 0.261856 -0.125684 0.059 Uiso 1 1 calc R U . . .
H10c H 0.706122 0.291481 -0.054334 0.059 Uiso 1 1 calc R U . . .
C11 C 0.6130(5) 0.5139(2) 0.0698(5) 0.0330(12) Uani 1 1 d . . . . .
H11a H 0.658272 0.517213 0.141338 0.049 Uiso 1 1 calc R U . . .
H11b H 0.534093 0.520116 0.079347 0.049 Uiso 1 1 calc R U . . .
H11c H 0.638380 0.538649 0.017564 0.049 Uiso 1 1 calc R U . . .
C12 C 1.0633(4) 0.4239(2) 0.1753(5) 0.0308(12) Uani 1 1 d . . . . .
C13 C 1.0598(5) 0.4735(2) 0.2152(5) 0.0311(12) Uani 1 1 d . . . . .
H13 H 1.108302 0.488047 0.273614 0.037 Uiso 1 1 calc R U . . .
C14 C 0.9721(5) 0.4974(2) 0.1531(5) 0.0325(12) Uani 1 1 d . . . . .
C15 C 1.1484(5) 0.3830(2) 0.2094(5) 0.0348(13) Uani 1 1 d . . . . .
C16 C 1.0937(5) 0.3356(2) 0.2497(5) 0.0383(13) Uani 1 1 d . . . . .
H16a H 1.053937 0.343956 0.313869 0.057 Uiso 1 1 calc R U . . .
H16b H 1.151316 0.310038 0.270950 0.057 Uiso 1 1 calc R U . . .
H16c H 1.040411 0.322046 0.190298 0.057 Uiso 1 1 calc R U . . .
C17 C 1.2114(6) 0.3705(3) 0.1107(6) 0.057(2) Uani 1 1 d . . . . .
H17a H 1.159588 0.355528 0.051837 0.086 Uiso 1 1 calc R U . . .
H17b H 1.271347 0.346184 0.133180 0.086 Uiso 1 1 calc R U . . .
H17c H 1.243902 0.401565 0.083402 0.086 Uiso 1 1 calc R U . . .
C18 C 1.2297(6) 0.4035(3) 0.3050(7) 0.057(2) Uani 1 1 d . . . . .
H18a H 1.260955 0.435913 0.283272 0.085 Uiso 1 1 calc R U . . .
H18b H 1.290523 0.379057 0.322491 0.085 Uiso 1 1 calc R U . . .
H18c H 1.189452 0.408604 0.370412 0.085 Uiso 1 1 calc R U . . .
C19 C 0.9349(5) 0.5512(2) 0.1596(5) 0.0362(13) Uani 1 1 d . . . . .
H19a H 0.955513 0.569884 0.094886 0.054 Uiso 1 1 calc R U . . .
H19b H 0.971276 0.566821 0.227192 0.054 Uiso 1 1 calc R U . . .
H19c H 0.853391 0.552285 0.160855 0.054 Uiso 1 1 calc R U . . .
C20 C 0.9475(5) 0.4077(2) -0.2465(4) 0.0276(11) Uani 1 1 d . . . . .
C21 C 0.9404(5) 0.4567(2) -0.2901(4) 0.0289(11) Uani 1 1 d . . . . .
H21 H 0.961674 0.467043 -0.359863 0.035 Uiso 1 1 calc R U . . .
C22 C 0.8969(4) 0.4871(2) -0.2132(4) 0.0288(11) Uani 1 1 d . . . . .
C23 C 0.9856(5) 0.3596(2) -0.3007(4) 0.0317(11) Uani 1 1 d . . . . .
C24 C 0.8910(5) 0.3206(2) -0.3100(5) 0.0366(13) Uani 1 1 d . . . . .
H24a H 0.876205 0.309724 -0.235702 0.055 Uiso 1 1 calc R U . . .
H24b H 0.912918 0.291162 -0.352134 0.055 Uiso 1 1 calc R U . . .
H24c H 0.823229 0.335906 -0.348017 0.055 Uiso 1 1 calc R U . . .
C25 C 1.0910(5) 0.3387(2) -0.2347(5) 0.0361(13) Uani 1 1 d . . . . .
H25a H 1.151973 0.363422 -0.235728 0.054 Uiso 1 1 calc R U . . .
H25b H 1.112751 0.306795 -0.267862 0.054 Uiso 1 1 calc R U . . .
H25c H 1.075869 0.332629 -0.157996 0.054 Uiso 1 1 calc R U . . .
C26 C 1.0151(6) 0.3720(2) -0.4176(5) 0.0395(14) Uani 1 1 d . . . . .
H26a H 0.948936 0.385768 -0.461603 0.059 Uiso 1 1 calc R U . . .
H26b H 1.039502 0.340969 -0.452704 0.059 Uiso 1 1 calc R U . . .
H26c H 1.075611 0.397085 -0.413115 0.059 Uiso 1 1 calc R U . . .
C27 C 0.8725(5) 0.5422(2) -0.2182(5) 0.0318(12) Uani 1 1 d . . . . .
H27a H 0.792878 0.547757 -0.210611 0.048 Uiso 1 1 calc R U . . .
H27b H 0.890446 0.555776 -0.289361 0.048 Uiso 1 1 calc R U . . .
H27c H 0.917964 0.559534 -0.157836 0.048 Uiso 1 1 calc R U . . .
C28 C 0.7891(6) 0.3749(2) 0.2330(6) 0.0441(16) Uani 1 1 d . . . . .
H28a H 0.735529 0.399541 0.195667 0.053 Uiso 1 1 calc R U . . .
H28b H 0.857348 0.393510 0.262869 0.053 Uiso 1 1 calc R U . . .
C29 C 0.7364(6) 0.3480(2) 0.3269(5) 0.0417(14) Uani 1 1 d . . . . .
H29a H 0.750297 0.366851 0.397537 0.050 Uiso 1 1 calc R U . . .
H29b H 0.654754 0.343249 0.308702 0.050 Uiso 1 1 calc R U . . .
C30 C 0.7982(6) 0.2977(2) 0.3318(5) 0.0425(15) Uani 1 1 d . . . . .
H30a H 0.752493 0.270383 0.360721 0.051 Uiso 1 1 calc R U . . .
H30b H 0.870545 0.300091 0.378747 0.051 Uiso 1 1 calc R U . . .
C31 C 0.8162(6) 0.2883(2) 0.2107(5) 0.0372(13) Uani 1 1 d . . . . .
H31a H 0.888784 0.271222 0.204614 0.045 Uiso 1 1 calc R U . . .
H31b H 0.755221 0.267109 0.173628 0.045 Uiso 1 1 calc R U . . .
B1 B 0.8325(5) 0.4729(3) -0.0176(5) 0.0278(12) Uani 1 1 d . . . . .
H1 H 0.814796 0.509981 -0.021148 0.033 Uiso 1 1 calc R U . . .
Ti1' Ti 0.60261(8) 0.64196(4) 0.49150(7) 0.0296(2) Uani 1 1 d . . . . .
Si1' Si 0.56416(15) 0.77038(7) 0.52841(14) 0.0366(4) Uani 1 1 d . . . . .
O1' O 0.6462(3) 0.65611(12) 0.3188(2) 0.0392(10) Uani 1 1 d G U . . .
C28' C 0.6394(5) 0.70498(11) 0.2661(3) 0.0487(15) Uani 1 1 d G U . . .
H28c H 0.702109 0.726900 0.296649 0.058 Uiso 1 1 calc R U . . .
H28d H 0.567888 0.721902 0.277819 0.058 Uiso 1 1 calc R U . . .
C29' C 0.6461(5) 0.69525(17) 0.1426(3) 0.0491(15) Uani 1 1 d G U . . .
H29c H 0.681864 0.723996 0.107278 0.059 Uiso 1 1 calc R U . . .
H29d H 0.570937 0.689060 0.103069 0.059 Uiso 1 1 calc R U . . .
C30' C 0.7193(5) 0.64734(18) 0.1453(3) 0.0501(15) Uani 1 1 d G U . . .
H30c H 0.705311 0.627694 0.075765 0.060 Uiso 1 1 calc R U . . .
H30d H 0.799914 0.655829 0.158288 0.060 Uiso 1 1 calc R U . . .
C31' C 0.6797(5) 0.61838(11) 0.2435(3) 0.0503(15) Uani 1 1 d G U . . .
H31c H 0.615808 0.595978 0.218441 0.060 Uiso 1 1 calc R U . . .
H31d H 0.741151 0.597277 0.279821 0.060 Uiso 1 1 calc R U . . .
N1' N 0.5893(4) 0.7064(2) 0.5238(4) 0.0339(11) Uani 1 1 d . . . . .
N2' N 0.7682(4) 0.60527(18) 0.5180(4) 0.0299(10) Uani 1 1 d . . . . .
N3' N 0.7503(4) 0.55483(17) 0.4864(3) 0.0252(9) Uani 1 1 d . . . . .
N4' N 0.5708(4) 0.59123(17) 0.6334(3) 0.0254(9) Uani 1 1 d . . . . .
N5' N 0.5993(4) 0.54161(17) 0.6128(3) 0.0254(9) Uani 1 1 d . . . . .
N6' N 0.4914(4) 0.58324(17) 0.4025(4) 0.0269(9) Uani 1 1 d . . . . .
N7' N 0.5458(4) 0.53720(18) 0.4082(3) 0.0272(9) Uani 1 1 d . . . . .
C1' C 0.4271(6) 0.7892(3) 0.4493(6) 0.0481(16) Uani 1 1 d . . . . .
H1'a H 0.425323 0.777467 0.372620 0.072 Uiso 1 1 calc R U . . .
H1'b H 0.419514 0.826258 0.450334 0.072 Uiso 1 1 calc R U . . .
H1'c H 0.365095 0.773752 0.483936 0.072 Uiso 1 1 calc R U . . .
C2' C 0.5584(6) 0.7923(3) 0.6743(5) 0.0414(14) Uani 1 1 d . . . . .
H2'a H 0.496245 0.775356 0.705797 0.062 Uiso 1 1 calc R U . . .
H2'b H 0.547002 0.829098 0.675099 0.062 Uiso 1 1 calc R U . . .
H2'c H 0.629022 0.783820 0.718418 0.062 Uiso 1 1 calc R U . . .
C3' C 0.6754(7) 0.8104(3) 0.4707(6) 0.0548(18) Uani 1 1 d . . . . .
H3'a H 0.747372 0.805231 0.515079 0.082 Uiso 1 1 calc R U . . .
H3'b H 0.654329 0.846338 0.473126 0.082 Uiso 1 1 calc R U . . .
H3'c H 0.681950 0.800500 0.393831 0.082 Uiso 1 1 calc R U . . .
C4' C 0.8769(5) 0.6144(2) 0.5133(4) 0.0306(12) Uani 1 1 d . . . . .
C5' C 0.9297(5) 0.5714(2) 0.4750(4) 0.0321(12) Uani 1 1 d . . . . .
H5' H 1.006269 0.568043 0.462665 0.039 Uiso 1 1 calc R U . . .
C6' C 0.8475(5) 0.5353(2) 0.4590(4) 0.0292(11) Uani 1 1 d . . . . .
C7' C 0.9305(5) 0.6657(3) 0.5479(5) 0.0392(14) Uani 1 1 d . . . . .
C8' C 0.8853(6) 0.6844(2) 0.6536(5) 0.0419(14) Uani 1 1 d . . . . .
H8'a H 0.803831 0.688553 0.640345 0.063 Uiso 1 1 calc R U . . .
H8'b H 0.919905 0.717004 0.675514 0.063 Uiso 1 1 calc R U . . .
H8'c H 0.903000 0.659494 0.712865 0.063 Uiso 1 1 calc R U . . .
C9' C 0.8957(10) 0.7057(3) 0.4566(6) 0.080(3) Uani 1 1 d . . . . .
H9'a H 0.913016 0.692740 0.384673 0.120 Uiso 1 1 calc R U . . .
H9'b H 0.937094 0.737299 0.473519 0.120 Uiso 1 1 calc R U . . .
H9'c H 0.815106 0.712285 0.454111 0.120 Uiso 1 1 calc R U . . .
C10' C 1.0557(6) 0.6591(4) 0.5688(12) 0.099(4) Uani 1 1 d . . . . .
H10d H 1.073002 0.633552 0.626687 0.148 Uiso 1 1 calc R U . . .
H10e H 1.090220 0.691527 0.592882 0.148 Uiso 1 1 calc R U . . .
H10f H 1.085290 0.648023 0.500525 0.148 Uiso 1 1 calc R U . . .
C11' C 0.8552(5) 0.4820(2) 0.4156(5) 0.0337(12) Uani 1 1 d . . . . .
H11d H 0.829581 0.458035 0.469296 0.051 Uiso 1 1 calc R U . . .
H11e H 0.933158 0.474451 0.404129 0.051 Uiso 1 1 calc R U . . .
H11f H 0.807963 0.478881 0.345148 0.051 Uiso 1 1 calc R U . . .
C12' C 0.5324(4) 0.5913(2) 0.7336(4) 0.0269(11) Uani 1 1 d . . . . .
C13' C 0.5364(4) 0.5420(2) 0.7764(4) 0.0273(11) Uani 1 1 d . . . . .
H13' H 0.513934 0.531763 0.845756 0.033 Uiso 1 1 calc R U . . .
C14' C 0.5789(4) 0.5112(2) 0.6997(4) 0.0256(10) Uani 1 1 d . . . . .
C15' C 0.4955(4) 0.6393(2) 0.7884(4) 0.0285(11) Uani 1 1 d . . . . .
C16' C 0.5983(5) 0.6742(2) 0.8117(5) 0.0336(12) Uani 1 1 d . . . . .
H16d H 0.657023 0.656230 0.858561 0.050 Uiso 1 1 calc R U . . .
H16e H 0.576702 0.704875 0.849860 0.050 Uiso 1 1 calc R U . . .
H16f H 0.626546 0.683584 0.741662 0.050 Uiso 1 1 calc R U . . .
C17' C 0.4016(5) 0.6668(2) 0.7143(5) 0.0317(12) Uani 1 1 d . . . . .
H17d H 0.427219 0.673720 0.641766 0.048 Uiso 1 1 calc R U . . .
H17e H 0.383406 0.698846 0.749284 0.048 Uiso 1 1 calc R U . . .
H17f H 0.334815 0.645194 0.705068 0.048 Uiso 1 1 calc R U . . .
C18' C 0.4509(6) 0.6262(2) 0.8999(5) 0.0372(13) Uani 1 1 d . . . . .
H18d H 0.389848 0.601510 0.887422 0.056 Uiso 1 1 calc R U . . .
H18e H 0.422850 0.657160 0.932521 0.056 Uiso 1 1 calc R U . . .
H18f H 0.511536 0.611782 0.950505 0.056 Uiso 1 1 calc R U . . .
C19' C 0.6026(5) 0.4552(2) 0.7031(5) 0.0302(12) Uani 1 1 d . . . . .
H19d H 0.558629 0.438580 0.640818 0.045 Uiso 1 1 calc R U . . .
H19e H 0.582201 0.441074 0.772838 0.045 Uiso 1 1 calc R U . . .
H19f H 0.682604 0.449541 0.697691 0.045 Uiso 1 1 calc R U . . .
C20' C 0.4047(5) 0.5787(2) 0.3240(4) 0.0298(11) Uani 1 1 d . . . . .
C21' C 0.4031(5) 0.5304(2) 0.2798(4) 0.0322(12) Uani 1 1 d . . . . .
H21' H 0.350372 0.517394 0.222987 0.039 Uiso 1 1 calc R U . . .
C22' C 0.4925(4) 0.5046(2) 0.3338(4) 0.0269(11) Uani 1 1 d . . . . .
C23' C 0.3207(5) 0.6216(2) 0.2966(5) 0.0302(12) Uani 1 1 d . . . . .
C24' C 0.3264(6) 0.6613(3) 0.3880(7) 0.0549(19) Uani 1 1 d . . . . .
H24d H 0.303829 0.645902 0.455736 0.082 Uiso 1 1 calc R U . . .
H24e H 0.275719 0.689416 0.365156 0.082 Uiso 1 1 calc R U . . .
H24f H 0.403199 0.674093 0.401930 0.082 Uiso 1 1 calc R U . . .
C25' C 0.2035(6) 0.5991(3) 0.2817(6) 0.0473(16) Uani 1 1 d . . . . .
H25d H 0.197858 0.574989 0.219843 0.071 Uiso 1 1 calc R U . . .
H25e H 0.148424 0.626279 0.266058 0.071 Uiso 1 1 calc R U . . .
H25f H 0.188521 0.581354 0.349623 0.071 Uiso 1 1 calc R U . . .
C26' C 0.3460(6) 0.6457(3) 0.1856(6) 0.0547(18) Uani 1 1 d . . . . .
H26d H 0.425021 0.655711 0.190506 0.082 Uiso 1 1 calc R U . . .
H26e H 0.298584 0.675649 0.170208 0.082 Uiso 1 1 calc R U . . .
H26f H 0.330505 0.620891 0.125792 0.082 Uiso 1 1 calc R U . . .
C27' C 0.5289(5) 0.4504(2) 0.3230(5) 0.0360(13) Uani 1 1 d . . . . .
H27d H 0.609590 0.449357 0.316520 0.054 Uiso 1 1 calc R U . . .
H27e H 0.488349 0.435333 0.256789 0.054 Uiso 1 1 calc R U . . .
H27f H 0.512480 0.431277 0.388581 0.054 Uiso 1 1 calc R U . . .
B1' B 0.6397(5) 0.5258(2) 0.5014(5) 0.0250(12) Uani 1 1 d . . . . .
H1' H 0.655286 0.488534 0.502873 0.030 Uiso 1 1 calc R U . . .
C34 C 0.2302(5) 0.5112(3) 0.7558(5) 0.0451(16) Uani 1 1 d . . . . .
H34a H 0.152739 0.521406 0.728666 0.054 Uiso 1 1 calc R U . . .
H34b H 0.275815 0.542536 0.764800 0.054 Uiso 1 1 calc R U . . .
C32 C 0.1829(7) 0.5199(4) 0.9556(7) 0.066(2) Uani 1 1 d . . . . .
H32a H 0.225140 0.551741 0.961997 0.099 Uiso 1 1 calc R U . . .
H32b H 0.190504 0.502321 1.027126 0.099 Uiso 1 1 calc R U . . .
H32c H 0.103646 0.527130 0.933510 0.099 Uiso 1 1 calc R U . . .
C33 C 0.2284(7) 0.4864(3) 0.8691(6) 0.0579(19) Uani 1 1 d . . . . .
H33a H 0.182370 0.455186 0.860374 0.069 Uiso 1 1 calc R U . . .
H33b H 0.305741 0.476110 0.896330 0.069 Uiso 1 1 calc R U . . .
C35 C 0.2750(7) 0.4790(4) 0.6700(7) 0.063(2) Uani 1 1 d . . . . .
H35a H 0.226622 0.448674 0.657235 0.076 Uiso 1 1 calc R U . . .
H35b H 0.350833 0.467089 0.698589 0.076 Uiso 1 1 calc R U . . .
C36 C 0.2821(9) 0.5055(5) 0.5611(7) 0.086(3) Uani 1 1 d . . . . .
H36a H 0.318240 0.483056 0.511088 0.128 Uiso 1 1 calc R U . . .
H36b H 0.326193 0.536666 0.573392 0.128 Uiso 1 1 calc R U . . .
H36c H 0.206479 0.513994 0.527933 0.128 Uiso 1 1 calc R U . . .

loop_
_atom_site_aniso_label
_atom_site_aniso_U_11
_atom_site_aniso_U_22
_atom_site_aniso_U_33
_atom_site_aniso_U_23
_atom_site_aniso_U_13
_atom_site_aniso_U_12
Ti1 0.0311(5) 0.0310(5) 0.0238(5) 0.0040(4) 0.0018(4) 0.0001(4)
Si1 0.0531(10) 0.0338(9) 0.0307(8) 0.0002(7) 0.0028(7) 0.0111(8)
O1 0.042(2) 0.040(2) 0.0252(19) 0.0103(17) 0.0012(17) -0.0082(18)
N1 0.045(3) 0.040(3) 0.025(2) 0.001(2) 0.003(2) 0.002(2)
N2 0.030(2) 0.028(2) 0.019(2) -0.0017(17) 0.0000(17) 0.0005(18)
N3 0.026(2) 0.035(3) 0.018(2) 0.0017(18) 0.0013(17) 0.0032(18)
N4 0.031(2) 0.036(3) 0.023(2) 0.0047(19) -0.0002(17) -0.0013(19)
N5 0.032(2) 0.031(2) 0.020(2) 0.0011(18) 0.0002(17) 0.0031(18)
N6 0.031(2) 0.028(2) 0.025(2) 0.0005(19) 0.0023(18) 0.0017(18)
N7 0.031(2) 0.031(3) 0.019(2) 0.0034(18) 0.0021(17) 0.0005(18)
C1 0.105(7) 0.029(3) 0.046(4) -0.004(3) 0.023(4) 0.011(4)
C2 0.062(4) 0.041(4) 0.033(3) -0.001(3) -0.002(3) 0.012(3)
C3 0.061(5) 0.065(5) 0.045(4) -0.010(4) -0.007(3) 0.020(4)
C4 0.036(3) 0.031(3) 0.018(2) 0.003(2) 0.002(2) 0.003(2)
C5 0.026(3) 0.044(3) 0.023(3) 0.001(2) 0.004(2) -0.001(2)
C6 0.028(3) 0.043(3) 0.018(2) 0.000(2) 0.0009(19) 0.007(2)
C7 0.032(3) 0.035(3) 0.025(3) 0.001(2) 0.001(2) -0.004(2)
C8 0.048(4) 0.043(4) 0.035(3) 0.006(3) 0.006(3) -0.008(3)
C9 0.041(3) 0.042(3) 0.042(3) 0.006(3) -0.011(3) -0.006(3)
C10 0.043(3) 0.032(3) 0.044(3) -0.008(3) 0.005(3) -0.004(3)
C11 0.037(3) 0.030(3) 0.032(3) 0.000(2) 0.005(2) 0.003(2)
C12 0.028(3) 0.037(3) 0.028(3) 0.008(2) 0.002(2) -0.005(2)
C13 0.032(3) 0.035(3) 0.025(3) 0.004(2) -0.003(2) -0.006(2)
C14 0.034(3) 0.037(3) 0.026(3) 0.004(2) 0.003(2) -0.004(2)
C15 0.027(3) 0.037(3) 0.040(3) 0.006(3) -0.001(2) 0.001(2)
C16 0.040(3) 0.038(3) 0.036(3) 0.007(3) -0.001(2) -0.001(3)
C17 0.050(4) 0.071(5) 0.054(4) 0.024(4) 0.018(3) 0.027(4)
C18 0.049(4) 0.041(4) 0.075(5) 0.009(4) -0.028(4) -0.005(3)
C19 0.040(3) 0.038(3) 0.029(3) -0.005(2) -0.002(2) -0.001(2)
C20 0.030(3) 0.029(3) 0.023(2) 0.001(2) 0.002(2) 0.001(2)
C21 0.036(3) 0.028(3) 0.022(3) 0.006(2) 0.002(2) -0.002(2)
C22 0.031(3) 0.035(3) 0.021(2) 0.005(2) 0.000(2) -0.004(2)
C23 0.037(3) 0.031(3) 0.027(3) 0.000(2) 0.006(2) 0.006(2)
C24 0.042(3) 0.029(3) 0.039(3) -0.002(3) 0.003(3) -0.002(2)
C25 0.036(3) 0.036(3) 0.037(3) 0.002(3) 0.008(2) 0.007(2)
C26 0.054(4) 0.035(3) 0.031(3) -0.001(2) 0.013(3) 0.003(3)
C27 0.041(3) 0.032(3) 0.022(3) 0.001(2) 0.000(2) -0.001(2)
C28 0.042(3) 0.030(3) 0.062(4) 0.020(3) 0.010(3) 0.004(2)
C29 0.066(4) 0.036(3) 0.025(3) 0.000(2) 0.014(3) 0.002(3)
C30 0.058(4) 0.038(3) 0.031(3) 0.002(3) 0.006(3) -0.002(3)
C31 0.050(4) 0.028(3) 0.035(3) -0.001(2) 0.007(3) 0.000(2)
B1 0.033(3) 0.031(3) 0.019(3) 0.001(2) 0.000(2) 0.003(2)
Ti1' 0.0346(5) 0.0349(6) 0.0189(4) 0.0033(4) 0.0005(4) -0.0077(4)
Si1' 0.0405(9) 0.0390(9) 0.0298(8) 0.0077(7) 0.0012(7) -0.0052(7)
O1' 0.073(3) 0.033(2) 0.0103(15) 0.0096(14) -0.0048(16) -0.0256(19)
C28' 0.070(4) 0.044(3) 0.032(3) 0.001(2) 0.005(3) -0.003(3)
C29' 0.069(4) 0.046(3) 0.034(3) -0.001(3) 0.009(3) 0.002(3)
C30' 0.071(4) 0.042(3) 0.038(3) -0.002(3) 0.009(3) 0.002(3)
C31' 0.072(4) 0.043(3) 0.036(3) 0.003(3) 0.011(3) -0.001(3)
N1' 0.029(2) 0.051(3) 0.022(2) 0.005(2) 0.0041(18) 0.001(2)
N2' 0.034(2) 0.032(3) 0.024(2) -0.0058(19) 0.0057(18) -0.0056(19)
N3' 0.031(2) 0.026(2) 0.019(2) -0.0022(17) 0.0024(17) -0.0021(17)
N4' 0.033(2) 0.025(2) 0.019(2) -0.0011(17) 0.0037(17) -0.0017(17)
N5' 0.031(2) 0.026(2) 0.019(2) 0.0008(17) 0.0027(17) -0.0028(18)
N6' 0.034(2) 0.025(2) 0.021(2) 0.0012(18) 0.0021(17) -0.0001(18)
N7' 0.031(2) 0.032(2) 0.019(2) -0.0013(18) 0.0019(17) -0.0019(18)
C1' 0.052(4) 0.051(4) 0.040(3) 0.007(3) -0.004(3) 0.005(3)
C2' 0.051(4) 0.033(3) 0.040(3) -0.001(3) 0.000(3) -0.004(3)
C3' 0.060(5) 0.055(4) 0.049(4) 0.010(3) -0.001(3) -0.014(4)
C4' 0.029(3) 0.039(3) 0.024(3) -0.005(2) 0.007(2) -0.006(2)
C5' 0.032(3) 0.042(3) 0.023(3) -0.002(2) 0.006(2) -0.001(2)
C6' 0.035(3) 0.034(3) 0.019(2) 0.003(2) 0.003(2) -0.001(2)
C7' 0.039(3) 0.040(4) 0.039(3) -0.008(3) 0.007(3) -0.013(3)
C8' 0.055(4) 0.034(3) 0.037(3) -0.008(3) 0.008(3) -0.007(3)
C9' 0.147(9) 0.057(5) 0.035(4) 0.008(3) 0.004(5) -0.053(6)
C10' 0.034(4) 0.077(6) 0.190(12) -0.075(7) 0.030(6) -0.015(4)
C11' 0.036(3) 0.037(3) 0.029(3) -0.005(2) 0.006(2) 0.003(2)
C12' 0.026(2) 0.035(3) 0.019(2) -0.001(2) -0.0001(19) -0.001(2)
C13' 0.033(3) 0.033(3) 0.016(2) -0.002(2) 0.0019(19) 0.002(2)
C14' 0.028(3) 0.031(3) 0.018(2) 0.000(2) 0.0025(19) -0.004(2)
C15' 0.033(3) 0.031(3) 0.021(2) 0.002(2) 0.0012(19) -0.002(2)
C16' 0.041(3) 0.035(3) 0.026(3) -0.008(2) 0.004(2) 0.000(2)
C17' 0.035(3) 0.033(3) 0.026(3) 0.000(2) 0.003(2) 0.005(2)
C18' 0.048(3) 0.039(3) 0.025(3) -0.005(2) 0.009(2) 0.006(3)
C19' 0.045(3) 0.023(3) 0.022(3) 0.001(2) 0.002(2) -0.001(2)
C20' 0.032(3) 0.039(3) 0.019(2) -0.001(2) 0.005(2) 0.000(2)
C21' 0.029(3) 0.044(3) 0.024(3) -0.006(2) 0.003(2) -0.004(2)
C22' 0.033(3) 0.028(3) 0.021(2) -0.003(2) 0.006(2) -0.003(2)
C23' 0.033(3) 0.028(3) 0.028(3) 0.003(2) -0.004(2) -0.002(2)
C24' 0.047(4) 0.051(4) 0.063(4) -0.022(4) -0.013(3) 0.016(3)
C25' 0.038(3) 0.039(4) 0.061(4) -0.001(3) -0.010(3) -0.001(3)
C26' 0.061(4) 0.056(4) 0.048(4) 0.023(3) 0.012(3) 0.006(4)
C27' 0.044(3) 0.029(3) 0.033(3) -0.010(2) 0.001(2) 0.000(2)
B1' 0.031(3) 0.024(3) 0.020(3) 0.002(2) 0.002(2) -0.004(2)
C34 0.036(3) 0.060(5) 0.039(3) 0.007(3) -0.001(3) -0.006(3)
C32 0.060(5) 0.094(7) 0.046(4) -0.003(4) 0.019(4) -0.021(5)
C33 0.063(5) 0.068(5) 0.042(4) 0.010(4) 0.002(3) -0.008(4)
C35 0.064(5) 0.078(6) 0.047(4) -0.007(4) 0.004(4) -0.029(4)
C36 0.076(6) 0.145(10) 0.036(4) -0.004(5) 0.009(4) -0.036(6)

loop_
_atom_type_symbol
_atom_type_description
_atom_type_scat_dispersion_real
_atom_type_scat_dispersion_imag
_atom_type_scat_source
C C 0.0033 0.0016 'International Tables Vol C Tables 4.2.6.8 and 6.1.1.4'
H H 0.0000 0.0000 'International Tables Vol C Tables 4.2.6.8 and 6.1.1.4'
B B 0.0013 0.0007 'International Tables Vol C Tables 4.2.6.8 and 6.1.1.4'
N N 0.0061 0.0033 'International Tables Vol C Tables 4.2.6.8 and 6.1.1.4'
O O 0.0106 0.0060 'International Tables Vol C Tables 4.2.6.8 and 6.1.1.4'
Si Si 0.0817 0.0704 'International Tables Vol C Tables 4.2.6.8 and 6.1.1.4'
Ti Ti 0.2776 0.4457 'International Tables Vol C Tables 4.2.6.8 and 6.1.1.4'

loop_
_geom_angle_atom_site_label_1
_geom_angle_atom_site_label_2
_geom_angle_atom_site_label_3
_geom_angle
_geom_angle_site_symmetry_1
_geom_angle_site_symmetry_3
_geom_angle_publ_flag
N1 Ti1 O1 95.2(2) . . ?
N1 Ti1 N2 136.2(2) . . ?
N1 Ti1 N4 120.7(2) . . ?
N1 Ti1 N6 111.3(2) . . ?
N2 Ti1 O1 80.80(16) . . ?
N4 Ti1 O1 84.38(16) . . ?
N4 Ti1 N2 102.44(17) . . ?
N4 Ti1 N6 82.44(17) . . ?
N6 Ti1 O1 153.50(17) . . ?
N6 Ti1 N2 79.74(17) . . ?
N1 Si1 C1 114.0(3) . . ?
N1 Si1 C2 113.0(3) . . ?
N1 Si1 C3 111.2(3) . . ?
C2 Si1 C1 105.0(3) . . ?
C3 Si1 C1 107.0(4) . . ?
C3 Si1 C2 106.2(3) . . ?
C28 O1 Ti1 124.1(4) . . ?
C28 O1 C31 111.9(4) . . ?
C31 O1 Ti1 123.1(3) . . ?
Si1 N1 Ti1 172.6(4) . . ?
N3 N2 Ti1 106.5(3) . . ?
C4 N2 Ti1 139.0(4) . . ?
C4 N2 N3 106.3(4) . . ?
N2 N3 B1 121.5(4) . . ?
C6 N3 N2 110.7(5) . . ?
C6 N3 B1 127.3(5) . . ?
N5 N4 Ti1 110.3(3) . . ?
C12 N4 Ti1 142.2(4) . . ?
C12 N4 N5 106.1(5) . . ?
N4 N5 B1 121.6(4) . . ?
C14 N5 N4 110.3(4) . . ?
C14 N5 B1 127.6(5) . . ?
N7 N6 Ti1 110.7(3) . . ?
C20 N6 Ti1 143.3(4) . . ?
C20 N6 N7 106.0(4) . . ?
N6 N7 B1 122.5(4) . . ?
C22 N7 N6 109.8(4) . . ?
C22 N7 B1 127.6(5) . . ?
N2 C4 C5 109.8(5) . . ?
N2 C4 C7 123.2(5) . . ?
C5 C4 C7 127.0(5) . . ?
C6 C5 C4 105.9(5) . . ?
N3 C6 C5 107.2(5) . . ?
N3 C6 C11 123.6(5) . . ?
C5 C6 C11 129.1(5) . . ?
C4 C7 C8 108.8(5) . . ?
C4 C7 C9 108.2(5) . . ?
C4 C7 C10 111.2(5) . . ?
C8 C7 C10 110.1(5) . . ?
C9 C7 C8 109.4(5) . . ?
C9 C7 C10 109.2(5) . . ?
N4 C12 C13 109.5(5) . . ?
N4 C12 C15 122.4(5) . . ?
C13 C12 C15 128.0(5) . . ?
C14 C13 C12 106.5(5) . . ?
N5 C14 C13 107.6(5) . . ?
N5 C14 C19 124.2(5) . . ?
C13 C14 C19 128.2(5) . . ?
C12 C15 C16 111.9(5) . . ?
C12 C15 C17 108.4(5) . . ?
C12 C15 C18 108.3(5) . . ?
C16 C15 C17 110.1(6) . . ?
C16 C15 C18 107.9(5) . . ?
C17 C15 C18 110.1(6) . . ?
N6 C20 C21 109.9(5) . . ?
N6 C20 C23 122.0(5) . . ?
C21 C20 C23 128.1(5) . . ?
C22 C21 C20 107.2(5) . . ?
N7 C22 C21 107.1(5) . . ?
N7 C22 C27 123.7(5) . . ?
C21 C22 C27 129.2(5) . . ?
C20 C23 C24 109.7(5) . . ?
C20 C23 C25 110.0(5) . . ?
C20 C23 C26 109.4(5) . . ?
C24 C23 C25 111.5(5) . . ?
C24 C23 C26 108.4(5) . . ?
C25 C23 C26 107.8(5) . . ?
O1 C28 C29 107.6(5) . . ?
C30 C29 C28 101.3(5) . . ?
C29 C30 C31 102.7(5) . . ?
O1 C31 C30 104.0(5) . . ?
N5 B1 N3 111.9(4) . . ?
N7 B1 N3 109.6(4) . . ?
N7 B1 N5 108.5(4) . . ?
O1' Ti1' N4' 152.99(15) . . ?
O1' Ti1' N6' 81.31(15) . . ?
N1' Ti1' O1' 94.81(18) . . ?
N1' Ti1' N2' 119.6(2) . . ?
N1' Ti1' N4' 112.2(2) . . ?
N1' Ti1' N6' 135.3(2) . . ?
N2' Ti1' O1' 85.15(16) . . ?
N2' Ti1' N4' 81.32(17) . . ?
N2' Ti1' N6' 104.50(17) . . ?
N4' Ti1' N6' 79.62(16) . . ?
N1' Si1' C1' 113.0(3) . . ?
N1' Si1' C2' 111.0(3) . . ?
N1' Si1' C3' 113.8(3) . . ?
C1' Si1' C3' 106.0(3) . . ?
C2' Si1' C1' 106.6(3) . . ?
C2' Si1' C3' 106.0(3) . . ?
C28' O1' Ti1' 123.9(2) . . ?
C31' O1' Ti1' 126.0(2) . . ?
C31' O1' C28' 110.1 . . ?
O1' C28' C29' 106.3 . . ?
C28' C29' C30' 101.8 . . ?
C31' C30' C29' 101.7 . . ?
O1' C31' C30' 106.3 . . ?
Si1' N1' Ti1' 168.4(3) . . ?
N3' N2' Ti1' 105.5(3) . . ?
C4' N2' Ti1' 141.9(4) . . ?
C4' N2' N3' 106.5(5) . . ?
N2' N3' B1' 123.0(4) . . ?
C6' N3' N2' 108.6(4) . . ?
C6' N3' B1' 127.6(5) . . ?
N5' N4' Ti1' 111.1(3) . . ?
C12' N4' Ti1' 142.6(4) . . ?
C12' N4' N5' 106.3(4) . . ?
N4' N5' B1' 121.4(4) . . ?
C14' N5' N4' 110.3(4) . . ?
C14' N5' B1' 128.1(5) . . ?
N7' N6' Ti1' 109.1(3) . . ?
C20' N6' Ti1' 141.4(4) . . ?
C20' N6' N7' 106.7(4) . . ?
N6' N7' B1' 121.0(4) . . ?
C22' N7' N6' 109.7(4) . . ?
C22' N7' B1' 128.6(5) . . ?
N2' C4' C5' 110.3(5) . . ?
N2' C4' C7' 122.0(5) . . ?
C5' C4' C7' 127.7(5) . . ?
C6' C5' C4' 105.4(5) . . ?
N3' C6' C5' 109.1(5) . . ?
N3' C6' C11' 121.9(5) . . ?
C5' C6' C11' 128.9(5) . . ?
C4' C7' C9' 109.1(5) . . ?
C8' C7' C4' 109.8(5) . . ?
C8' C7' C9' 106.8(6) . . ?
C10' C7' C4' 109.1(6) . . ?
C10' C7' C8' 109.3(7) . . ?
C10' C7' C9' 112.8(8) . . ?
N4' C12' C13' 109.4(5) . . ?
N4' C12' C15' 122.8(5) . . ?
C13' C12' C15' 127.8(5) . . ?
C14' C13' C12' 107.4(5) . . ?
N5' C14' C13' 106.5(5) . . ?
N5' C14' C19' 123.2(5) . . ?
C13' C14' C19' 130.2(5) . . ?
C12' C15' C16' 108.3(4) . . ?
C12' C15' C17' 111.3(4) . . ?
C12' C15' C18' 110.0(5) . . ?
C16' C15' C17' 110.4(5) . . ?
C16' C15' C18' 108.4(5) . . ?
C18' C15' C17' 108.4(5) . . ?
N6' C20' C21' 109.6(5) . . ?
N6' C20' C23' 122.4(5) . . ?
C21' C20' C23' 127.9(5) . . ?
C22' C21' C20' 106.9(5) . . ?
N7' C22' C21' 107.1(5) . . ?
N7' C22' C27' 122.6(5) . . ?
C21' C22' C27' 130.2(5) . . ?
C20' C23' C26' 107.9(5) . . ?
C24' C23' C20' 111.7(5) . . ?
C24' C23' C25' 109.1(6) . . ?
C24' C23' C26' 110.9(6) . . ?
C25' C23' C20' 108.6(5) . . ?
C25' C23' C26' 108.6(5) . . ?
N5' B1' N3' 108.6(4) . . ?
N5' B1' N7' 108.6(4) . . ?
N7' B1' N3' 112.7(4) . . ?
C35 C34 C33 115.2(7) . . ?
C32 C33 C34 114.5(7) . . ?
C34 C35 C36 114.0(8) . . ?

loop_
_geom_bond_atom_site_label_1
_geom_bond_atom_site_label_2
_geom_bond_distance
_geom_bond_site_symmetry_2
_geom_bond_publ_flag
Ti1 O1 2.265(4) . ?
Ti1 N1 1.766(6) . ?
Ti1 N2 2.258(4) . ?
Ti1 N4 2.227(5) . ?
Ti1 N6 2.247(5) . ?
Si1 N1 1.710(6) . ?
Si1 C1 1.895(8) . ?
Si1 C2 1.877(7) . ?
Si1 C3 1.870(8) . ?
O1 C28 1.328(8) . ?
O1 C31 1.477(7) . ?
N2 N3 1.377(7) . ?
N2 C4 1.342(7) . ?
N3 C6 1.340(7) . ?
N3 B1 1.564(8) . ?
N4 N5 1.384(7) . ?
N4 C12 1.349(7) . ?
N5 C14 1.346(7) . ?
N5 B1 1.558(7) . ?
N6 N7 1.393(7) . ?
N6 C20 1.348(7) . ?
N7 C22 1.366(7) . ?
N7 B1 1.530(7) . ?
C4 C5 1.397(8) . ?
C4 C7 1.507(8) . ?
C5 C6 1.394(9) . ?
C6 C11 1.502(8) . ?
C7 C8 1.535(8) . ?
C7 C9 1.534(8) . ?
C7 C10 1.535(8) . ?
C12 C13 1.396(9) . ?
C12 C15 1.513(8) . ?
C13 C14 1.381(8) . ?
C14 C19 1.492(9) . ?
C15 C16 1.516(8) . ?
C15 C17 1.518(9) . ?
C15 C18 1.536(9) . ?
C20 C21 1.394(8) . ?
C20 C23 1.521(8) . ?
C21 C22 1.375(8) . ?
C22 C27 1.480(8) . ?
C23 C24 1.526(8) . ?
C23 C25 1.527(8) . ?
C23 C26 1.533(8) . ?
C28 C29 1.534(9) . ?
C29 C30 1.517(9) . ?
C30 C31 1.529(8) . ?
Ti1' O1' 2.244(3) . ?
Ti1' N1' 1.752(6) . ?
Ti1' N2' 2.203(5) . ?
Ti1' N4' 2.244(4) . ?
Ti1' N6' 2.246(5) . ?
Si1' N1' 1.715(6) . ?
Si1' C1' 1.884(7) . ?
Si1' C2' 1.871(7) . ?
Si1' C3' 1.892(8) . ?
O1' C28' 1.4362 . ?
O1' C31' 1.4361 . ?
C28' C29' 1.5319 . ?
C29' C30' 1.5360 . ?
C30' C31' 1.5318 . ?
N2' N3' 1.394(6) . ?
N2' C4' 1.333(7) . ?
N3' C6' 1.349(7) . ?
N3' B1' 1.557(7) . ?
N4' N5' 1.381(6) . ?
N4' C12' 1.345(7) . ?
N5' C14' 1.368(7) . ?
N5' B1' 1.540(7) . ?
N6' N7' 1.376(7) . ?
N6' C20' 1.342(7) . ?
N7' C22' 1.358(7) . ?
N7' B1' 1.543(7) . ?
C4' C5' 1.400(9) . ?
C4' C7' 1.536(8) . ?
C5' C6' 1.370(8) . ?
C6' C11' 1.505(8) . ?
C7' C8' 1.526(9) . ?
C7' C9' 1.555(11) . ?
C7' C10' 1.508(10) . ?
C12' C13' 1.398(8) . ?
C12' C15' 1.515(8) . ?
C13' C14' 1.373(7) . ?
C14' C19' 1.500(8) . ?
C15' C16' 1.540(8) . ?
C15' C17' 1.547(7) . ?
C15' C18' 1.546(8) . ?
C20' C21' 1.382(8) . ?
C20' C23' 1.528(8) . ?
C21' C22' 1.378(8) . ?
C22' C27' 1.501(8) . ?
C23' C24' 1.521(9) . ?
C23' C25' 1.520(8) . ?
C23' C26' 1.548(9) . ?
C34 C33 1.525(10) . ?
C34 C35 1.488(11) . ?
C32 C33 1.516(12) . ?
C35 C36 1.506(12) . ?

loop_
_twin_individual_id
_twin_individual_mass_fraction_refined
1 0.8
2 0.2
